data_4107026
loop_
_publ_author_name
'Soji Shimizu'
'Akito Miura'
'Samson Khene'
'Tebello Nyokong'
'Nagao Kobayashi'

_publ_section_title
;
 Chiral 1,2-Subnaphthalocyanines
;
_journal_name_full 'Journal of the American Chemical Society'
_journal_page_first 17322
_journal_page_last 17328
_journal_paper_doi 10.1021/ja2052667
_journal_volume 133
_journal_year 2011
_chemical_formula_moiety 'C42 H23 B N6 O '
_chemical_formula_sum 'C42 H23 B N6 O'
_chemical_formula_weight 638.49
_space_group_IT_number 14
_symmetry_cell_setting monoclinic
_symmetry_Int_Tables_number 14
_symmetry_space_group_name_Hall '-P 2yn'
_symmetry_space_group_name_H-M 'P 1 21/n 1'
_cell_angle_alpha 90.0000
_cell_angle_beta 110.876(8)
_cell_angle_gamma 90.0000
_cell_formula_units_Z 4
_cell_length_a 11.572(7)
_cell_length_b 19.432(10)
_cell_length_c 14.691(8)
_cell_measurement_reflns_used 6593
_cell_measurement_temperature 173.0
_cell_measurement_theta_max 27.4
_cell_measurement_theta_min 3.1
_cell_volume 3087(3)
_computing_cell_refinement CrystalClear
_computing_data_collection CrystalClear
_computing_data_reduction CrystalStructure
_computing_publication_material 'CrystalStructure 3.8'
_computing_structure_refinement CRYSTALS
_computing_structure_solution SHELXS97
_diffrn_ambient_temperature 173.0
_diffrn_detector_area_resol_mean 7.31
_diffrn_measured_fraction_theta_full 0.997
_diffrn_measured_fraction_theta_max 0.997
_diffrn_measurement_device_type 'Rigaku Saturn'
_diffrn_measurement_method \w
_diffrn_radiation_type 'Mo K\a'
_diffrn_radiation_wavelength 0.71070
_diffrn_reflns_av_R_equivalents 0.109
_diffrn_reflns_limit_h_max 14
_diffrn_reflns_limit_h_min -14
_diffrn_reflns_limit_k_max 25
_diffrn_reflns_limit_k_min -25
_diffrn_reflns_limit_l_max 18
_diffrn_reflns_limit_l_min -18
_diffrn_reflns_number 44631
_diffrn_reflns_theta_full 27.35
_diffrn_reflns_theta_max 27.35
_exptl_absorpt_coefficient_mu 0.085
_exptl_absorpt_correction_T_max 0.995
_exptl_absorpt_correction_T_min 0.991
_exptl_absorpt_correction_type numerical
_exptl_absorpt_process_details
;
    Higashi, T. (1999). Program for Absorption Correction.
    Rigaku Corporation, Tokyo, Japan.
;
_exptl_crystal_colour red
_exptl_crystal_density_diffrn 1.374
_exptl_crystal_description prism
_exptl_crystal_F_000 1320.00
_exptl_crystal_size_max 0.23
_exptl_crystal_size_mid 0.15
_exptl_crystal_size_min 0.06
_refine_diff_density_max 0.71
_refine_diff_density_min -0.64
_refine_ls_extinction_method none
_refine_ls_goodness_of_fit_ref 1.002
_refine_ls_hydrogen_treatment refall
_refine_ls_number_parameters 474
_refine_ls_number_reflns 6951
_refine_ls_R_factor_gt 0.0707
_refine_ls_shift/su_max 0.0000
_refine_ls_structure_factor_coef Fsqd
_refine_ls_weighting_details 'w = 1/[0.0005Fo^2^ + 1.0000\s(Fo^2^)]/(4Fo^2^)'
_refine_ls_weighting_scheme calc
_refine_ls_wR_factor_ref 0.1936
_reflns_number_gt 2632
_reflns_number_total 6951
_reflns_threshold_expression F^2^>2.0\s(F^2^)
_cod_data_source_file ja2052667_si_002.cif
_cod_data_source_block '__a'
_cod_original_formula_sum 'C42 H23 B N6 O '
_cod_database_code 4107026

loop_
_symmetry_equiv_pos_site_id
_symmetry_equiv_pos_as_xyz
1 +X,+Y,+Z
2 1/2-X,1/2+Y,1/2-Z
3 -X,-Y,-Z
4 1/2+X,1/2-Y,1/2+Z

loop_
_atom_site_label
_atom_site_type_symbol
_atom_site_fract_x
_atom_site_fract_y
_atom_site_fract_z
_atom_site_U_iso_or_equiv
_atom_site_adp_type
_atom_site_occupancy
_atom_site_symmetry_multiplicity
_atom_site_calc_flag
_atom_site_refinement_flags
O1 O 0.2138(2) 0.15848(13) 0.38178(17) 0.0492(8) Uani 1.00 1 d .
N1 N 0.0970(2) 0.11018(15) 0.2159(2) 0.0415(9) Uani 1.00 1 d .
N2 N 0.1786(2) 0.22253(15) 0.2261(2) 0.0430(9) Uani 1.00 1 d .
N3 N 0.3114(2) 0.12535(16) 0.2694(2) 0.0438(9) Uani 1.00 1 d .
N4 N -0.0348(2) 0.20302(16) 0.1317(2) 0.0442(9) Uani 1.00 1 d .
N5 N 0.3894(2) 0.23345(17) 0.2375(2) 0.0494(10) Uani 1.00 1 d .
N6 N 0.2271(3) 0.01416(15) 0.2207(2) 0.0422(9) Uani 1.00 1 d .
C1 C 0.1136(3) 0.04233(19) 0.1966(2) 0.0395(11) Uani 1.00 1 d .
C2 C -0.0079(3) 0.01813(19) 0.1313(2) 0.0380(11) Uani 1.00 1 d .
C3 C -0.0863(3) 0.07605(19) 0.1049(2) 0.0401(11) Uani 1.00 1 d .
C4 C -0.0153(3) 0.1354(2) 0.1531(2) 0.0416(11) Uani 1.00 1 d .
C5 C 0.0664(3) 0.24332(19) 0.1619(2) 0.0430(11) Uani 1.00 1 d .
C6 C 0.0889(3) 0.30787(19) 0.1202(2) 0.0473(12) Uani 1.00 1 d .
C7 C 0.2179(3) 0.31789(19) 0.1528(2) 0.0436(11) Uani 1.00 1 d .
C8 C 0.2735(3) 0.2593(2) 0.2141(2) 0.0465(12) Uani 1.00 1 d .
C9 C 0.4039(3) 0.1654(2) 0.2606(2) 0.0464(12) Uani 1.00 1 d .
C10 C 0.4988(3) 0.1176(2) 0.2560(2) 0.0464(12) Uani 1.00 1 d .
C11 C 0.4497(3) 0.0504(2) 0.2491(2) 0.0445(11) Uani 1.00 1 d .
C12 C 0.3250(3) 0.0572(2) 0.2515(2) 0.0419(11) Uani 1.00 1 d .
C13 C -0.2091(3) 0.0702(2) 0.0378(2) 0.0453(12) Uani 1.00 1 d .
C14 C -0.2517(3) 0.0075(2) 0.0029(2) 0.0483(12) Uani 1.00 1 d .
C15 C -0.1766(3) -0.0524(2) 0.0273(2) 0.0436(11) Uani 1.00 1 d .
C16 C -0.0491(3) -0.04783(19) 0.0900(2) 0.0382(11) Uani 1.00 1 d .
C17 C 0.0256(3) -0.1073(2) 0.1088(2) 0.0453(11) Uani 1.00 1 d .
C18 C -0.0251(4) -0.1694(2) 0.0696(2) 0.0547(13) Uani 1.00 1 d .
C19 C -0.1503(4) -0.1747(2) 0.0125(2) 0.0575(14) Uani 1.00 1 d .
C20 C -0.2238(4) -0.1181(2) -0.0090(2) 0.0533(13) Uani 1.00 1 d .
C21 C 0.0073(3) 0.3518(2) 0.0496(2) 0.0500(12) Uani 1.00 1 d .
C22 C 0.0544(4) 0.4050(2) 0.0150(2) 0.0570(14) Uani 1.00 1 d .
C23 C 0.1849(4) 0.4184(2) 0.0474(2) 0.0529(13) Uani 1.00 1 d .
C24 C 0.2694(4) 0.3741(2) 0.1162(2) 0.0496(12) Uani 1.00 1 d .
C25 C 0.3963(4) 0.3875(2) 0.1446(2) 0.0545(13) Uani 1.00 1 d .
C26 C 0.4377(4) 0.4428(2) 0.1081(3) 0.0651(15) Uani 1.00 1 d .
C27 C 0.3537(5) 0.4872(2) 0.0399(3) 0.0711(17) Uani 1.00 1 d .
C28 C 0.2309(4) 0.4747(2) 0.0109(3) 0.0648(15) Uani 1.00 1 d .
C29 C 0.6179(3) 0.1295(2) 0.2519(2) 0.0609(14) Uani 1.00 1 d .
C30 C 0.6854(3) 0.0743(2) 0.2416(3) 0.0621(14) Uani 1.00 1 d .
C31 C 0.6377(3) 0.0055(2) 0.2324(2) 0.0580(14) Uani 1.00 1 d .
C32 C 0.5184(3) -0.0071(2) 0.2365(2) 0.0502(13) Uani 1.00 1 d .
C33 C 0.4737(4) -0.0747(2) 0.2251(3) 0.0677(16) Uani 1.00 1 d .
C34 C 0.5431(5) -0.1290(2) 0.2094(3) 0.086(2) Uani 1.00 1 d .
C35 C 0.6634(5) -0.1162(3) 0.2077(4) 0.094(2) Uani 1.00 1 d .
C36 C 0.7075(4) -0.0499(3) 0.2184(3) 0.0764(18) Uani 1.00 1 d .
C37 C 0.1303(3) 0.1871(2) 0.4174(2) 0.0473(12) Uani 1.00 1 d .
C38 C 0.0092(4) 0.1616(2) 0.3928(3) 0.0713(16) Uani 1.00 1 d .
C39 C -0.0715(4) 0.1907(3) 0.4339(3) 0.085(2) Uani 1.00 1 d .
C40 C -0.0283(5) 0.2433(2) 0.5028(4) 0.089(2) Uani 1.00 1 d .
C41 C 0.0864(5) 0.2656(2) 0.5260(4) 0.104(2) Uani 1.00 1 d .
C42 C 0.1678(4) 0.2371(2) 0.4841(3) 0.0875(19) Uani 1.00 1 d .
B1 B 0.1982(4) 0.1551(2) 0.2804(3) 0.0439(13) Uani 1.00 1 d .
H1 H -0.3352 0.0028 -0.0395 0.058 Uiso 1.00 1 c R
H2 H 0.1107 -0.1046 0.1484 0.056 Uiso 1.00 1 c R
H3 H 0.0256 -0.2093 0.0814 0.066 Uiso 1.00 1 c R
H4 H -0.1846 -0.2184 -0.0118 0.068 Uiso 1.00 1 c R
H5 H -0.3085 -0.1225 -0.0489 0.062 Uiso 1.00 1 c R
H6 H -0.0793 0.3435 0.0261 0.058 Uiso 1.00 1 c R
H7 H -0.0002 0.4352 -0.0316 0.065 Uiso 1.00 1 c R
H8 H 0.4538 0.3579 0.1900 0.065 Uiso 1.00 1 c R
H9 H 0.3834 0.5255 0.0146 0.085 Uiso 1.00 1 c R
H10 H 0.6506 0.1748 0.2568 0.069 Uiso 1.00 1 c R
H11 H 0.7662 0.0817 0.2409 0.072 Uiso 1.00 1 c R
H12 H 0.3943 -0.0836 0.2280 0.086 Uiso 1.00 1 c R
H13 H 0.7135 -0.1531 0.2009 0.123 Uiso 1.00 1 c R
H14 H 0.7869 -0.0413 0.2154 0.094 Uiso 1.00 1 c R
H15 H -0.0180 0.1244 0.3485 0.087 Uiso 1.00 1 c R
H16 H -0.0811 0.2627 0.5328 0.118 Uiso 1.00 1 c R
H17 H 0.2500 0.2541 0.5029 0.110 Uiso 1.00 1 c R
H18 H 0.5240 0.4516 0.1280 0.078 Uiso 1.00 1 c R
H19 H 0.1746 0.5047 -0.0347 0.076 Uiso 1.00 1 c R
H20 H 0.5097 -0.1742 0.1994 0.112 Uiso 1.00 1 c R
H21 H -0.1548 0.1754 0.4148 0.107 Uiso 1.00 1 c R
H22 H 0.1151 0.3015 0.5725 0.138 Uiso 1.00 1 c R
H23 H -0.2602 0.1098 0.0179 0.054 Uiso 1.00 1 c R

loop_
_atom_site_aniso_label
_atom_site_aniso_U_11
_atom_site_aniso_U_22
_atom_site_aniso_U_33
_atom_site_aniso_U_12
_atom_site_aniso_U_13
_atom_site_aniso_U_23
O1 0.0554(17) 0.0591(17) 0.0309(14) 0.0063(14) 0.0128(12) -0.0031(12)
N1 0.0488(19) 0.0409(18) 0.0360(17) 0.0077(15) 0.0168(15) -0.0000(14)
N2 0.0431(19) 0.0422(19) 0.0396(18) -0.0005(15) 0.0098(16) -0.0046(15)
N3 0.048(2) 0.049(2) 0.0316(17) 0.0010(16) 0.0109(15) 0.0018(14)
N4 0.047(2) 0.0436(19) 0.0405(19) 0.0074(16) 0.0140(15) -0.0019(15)
N5 0.049(2) 0.049(2) 0.0405(19) -0.0057(17) 0.0046(16) -0.0084(16)
N6 0.053(2) 0.0442(19) 0.0320(17) 0.0067(17) 0.0183(15) 0.0090(14)
C1 0.053(2) 0.040(2) 0.032(2) 0.0094(19) 0.0233(18) 0.0070(17)
C2 0.043(2) 0.043(2) 0.033(2) 0.0030(18) 0.0193(18) 0.0067(17)
C3 0.047(2) 0.040(2) 0.035(2) 0.0026(19) 0.0170(18) 0.0001(17)
C4 0.042(2) 0.047(2) 0.037(2) 0.0084(19) 0.0161(18) 0.0014(18)
C5 0.047(2) 0.044(2) 0.037(2) 0.007(2) 0.0146(19) -0.0009(18)
C6 0.064(2) 0.035(2) 0.041(2) 0.009(2) 0.016(2) -0.0040(18)
C7 0.049(2) 0.039(2) 0.035(2) -0.0027(19) 0.0053(18) -0.0119(17)
C8 0.051(2) 0.046(2) 0.037(2) 0.003(2) 0.0085(19) -0.0114(18)
C9 0.046(2) 0.055(2) 0.032(2) 0.002(2) 0.0062(18) -0.0066(19)
C10 0.036(2) 0.064(2) 0.031(2) -0.001(2) 0.0029(17) 0.0029(19)
C11 0.043(2) 0.059(2) 0.029(2) 0.007(2) 0.0100(17) 0.0044(18)
C12 0.053(2) 0.044(2) 0.029(2) 0.007(2) 0.0146(18) 0.0067(17)
C13 0.045(2) 0.049(2) 0.042(2) 0.011(2) 0.0155(19) 0.0092(19)
C14 0.054(2) 0.055(2) 0.036(2) -0.002(2) 0.0164(19) 0.002(2)
C15 0.057(2) 0.047(2) 0.030(2) -0.002(2) 0.0200(19) 0.0016(17)
C16 0.049(2) 0.042(2) 0.0280(19) 0.0010(18) 0.0200(18) 0.0049(16)
C17 0.065(2) 0.045(2) 0.030(2) 0.009(2) 0.0221(19) 0.0045(18)
C18 0.085(3) 0.040(2) 0.041(2) 0.006(2) 0.025(2) 0.0010(19)
C19 0.081(3) 0.053(2) 0.037(2) -0.007(2) 0.020(2) -0.006(2)
C20 0.066(2) 0.056(2) 0.033(2) -0.008(2) 0.011(2) -0.006(2)
C21 0.060(2) 0.040(2) 0.044(2) 0.007(2) 0.012(2) -0.0045(19)
C22 0.075(3) 0.047(2) 0.040(2) 0.003(2) 0.010(2) -0.007(2)
C23 0.083(3) 0.035(2) 0.041(2) -0.006(2) 0.022(2) -0.0089(19)
C24 0.068(2) 0.045(2) 0.032(2) 0.000(2) 0.013(2) -0.0115(18)
C25 0.073(3) 0.052(2) 0.039(2) -0.012(2) 0.020(2) -0.011(2)
C26 0.064(3) 0.079(3) 0.051(2) -0.013(2) 0.020(2) -0.009(2)
C27 0.091(3) 0.065(3) 0.056(3) -0.007(2) 0.025(2) 0.007(2)
C28 0.086(3) 0.056(2) 0.047(2) 0.007(2) 0.017(2) 0.000(2)
C29 0.047(2) 0.077(3) 0.049(2) -0.002(2) 0.006(2) -0.004(2)
C30 0.036(2) 0.092(3) 0.051(2) -0.003(2) 0.007(2) -0.005(2)
C31 0.046(2) 0.085(3) 0.042(2) 0.022(2) 0.015(2) 0.010(2)
C32 0.052(2) 0.058(2) 0.040(2) 0.006(2) 0.016(2) 0.010(2)
C33 0.069(3) 0.071(3) 0.074(3) 0.018(2) 0.040(2) 0.024(2)
C34 0.096(4) 0.075(3) 0.108(4) 0.017(3) 0.063(3) 0.021(3)
C35 0.095(4) 0.093(4) 0.120(4) 0.039(3) 0.071(3) 0.034(3)
C36 0.067(3) 0.099(4) 0.070(3) 0.017(3) 0.032(2) 0.017(3)
C37 0.056(2) 0.048(2) 0.038(2) 0.003(2) 0.016(2) -0.0022(19)
C38 0.069(3) 0.088(3) 0.059(3) -0.009(2) 0.026(2) -0.008(2)
C39 0.073(3) 0.122(4) 0.071(3) -0.000(3) 0.038(3) 0.002(3)
C40 0.111(4) 0.072(3) 0.113(4) 0.004(3) 0.075(3) -0.006(3)
C41 0.115(4) 0.083(4) 0.148(5) -0.045(3) 0.089(4) -0.059(3)
C42 0.077(3) 0.089(3) 0.109(4) -0.024(2) 0.049(3) -0.049(3)
B1 0.042(2) 0.048(2) 0.038(2) 0.007(2) 0.010(2) -0.000(2)

loop_
_atom_type_symbol
_atom_type_description
_atom_type_scat_dispersion_real
_atom_type_scat_dispersion_imag
_atom_type_scat_source
C C 0.003 0.002
;
International Tables for Crystallography
(1992, Vol. C, Tables 4.2.6.8 and 6.1.1.4)
;
H H 0.000 0.000
;
International Tables for Crystallography
(1992, Vol. C, Table 6.1.1.4)
;
B B 0.001 0.001
;
International Tables for Crystallography
(1992, Vol. C, Tables 4.2.6.8 and 6.1.1.4)
;
N N 0.006 0.003
;
International Tables for Crystallography
(1992, Vol. C, Tables 4.2.6.8 and 6.1.1.4)
;
O O 0.011 0.006
;
International Tables for Crystallography
(1992, Vol. C, Tables 4.2.6.8 and 6.1.1.4)
;

loop_
_geom_angle_atom_site_label_1
_geom_angle_atom_site_label_2
_geom_angle_atom_site_label_3
_geom_angle
_geom_angle_publ_flag
C(37) O(1) B(1) 124.7(2) yes
C(1) N(1) C(4) 111.5(2) yes
C(1) N(1) B(1) 123.7(3) yes
C(4) N(1) B(1) 123.4(3) yes
C(5) N(2) C(8) 111.4(3) yes
C(5) N(2) B(1) 123.3(3) yes
C(8) N(2) B(1) 122.9(3) yes
C(9) N(3) C(12) 112.6(3) yes
C(9) N(3) B(1) 122.5(3) yes
C(12) N(3) B(1) 124.2(3) yes
C(4) N(4) C(5) 115.8(2) yes
C(8) N(5) C(9) 116.5(3) yes
C(1) N(6) C(12) 117.4(3) yes
N(1) C(1) N(6) 121.9(3) yes
N(1) C(1) C(2) 105.7(3) yes
N(6) C(1) C(2) 131.1(3) yes
C(1) C(2) C(3) 107.2(3) yes
C(1) C(2) C(16) 131.6(3) yes
C(3) C(2) C(16) 121.0(2) yes
C(2) C(3) C(4) 107.6(2) yes
C(2) C(3) C(13) 121.0(3) yes
C(4) C(3) C(13) 131.2(3) yes
N(1) C(4) N(4) 122.5(3) yes
N(1) C(4) C(3) 106.2(3) yes
N(4) C(4) C(3) 130.0(2) yes
N(2) C(5) N(4) 123.8(3) yes
N(2) C(5) C(6) 106.0(3) yes
N(4) C(5) C(6) 128.8(3) yes
C(5) C(6) C(7) 107.6(3) yes
C(5) C(6) C(21) 130.9(3) yes
C(7) C(6) C(21) 121.1(3) yes
C(6) C(7) C(8) 106.5(3) yes
C(6) C(7) C(24) 120.5(3) yes
C(8) C(7) C(24) 132.6(3) yes
N(2) C(8) N(5) 122.6(3) yes
N(2) C(8) C(7) 106.8(3) yes
N(5) C(8) C(7) 128.8(4) yes
N(3) C(9) N(5) 123.1(3) yes
N(3) C(9) C(10) 105.6(3) yes
N(5) C(9) C(10) 129.5(4) yes
C(9) C(10) C(11) 107.6(3) yes
C(9) C(10) C(29) 131.0(3) yes
C(11) C(10) C(29) 121.3(3) yes
C(10) C(11) C(12) 106.8(3) yes
C(10) C(11) C(32) 120.4(3) yes
C(12) C(11) C(32) 132.6(3) yes
N(3) C(12) N(6) 121.5(3) yes
N(3) C(12) C(11) 105.9(3) yes
N(6) C(12) C(11) 130.9(3) yes
C(3) C(13) C(14) 118.5(3) yes
C(13) C(14) C(15) 122.6(3) yes
C(14) C(15) C(16) 120.4(3) yes
C(14) C(15) C(20) 121.6(3) yes
C(16) C(15) C(20) 117.9(3) yes
C(2) C(16) C(15) 116.1(3) yes
C(2) C(16) C(17) 124.3(3) yes
C(15) C(16) C(17) 119.5(3) yes
C(16) C(17) C(18) 119.8(3) yes
C(17) C(18) C(19) 120.9(3) yes
C(18) C(19) C(20) 120.7(3) yes
C(15) C(20) C(19) 121.2(3) yes
C(6) C(21) C(22) 119.0(3) yes
C(21) C(22) C(23) 122.1(3) yes
C(22) C(23) C(24) 120.1(4) yes
C(22) C(23) C(28) 120.8(3) yes
C(24) C(23) C(28) 119.1(4) yes
C(7) C(24) C(23) 117.1(3) yes
C(7) C(24) C(25) 124.1(3) yes
C(23) C(24) C(25) 118.8(4) yes
C(24) C(25) C(26) 120.6(3) yes
C(25) C(26) C(27) 120.7(4) yes
C(26) C(27) C(28) 119.7(4) yes
C(23) C(28) C(27) 121.2(4) yes
C(10) C(29) C(30) 118.6(4) yes
C(29) C(30) C(31) 121.8(4) yes
C(30) C(31) C(32) 120.1(4) yes
C(30) C(31) C(36) 120.4(4) yes
C(32) C(31) C(36) 119.5(4) yes
C(11) C(32) C(31) 117.8(3) yes
C(11) C(32) C(33) 123.6(4) yes
C(31) C(32) C(33) 118.5(4) yes
C(32) C(33) C(34) 121.3(4) yes
C(33) C(34) C(35) 119.7(4) yes
C(34) C(35) C(36) 119.2(5) yes
C(31) C(36) C(35) 121.7(5) yes
O(1) C(37) C(38) 122.3(3) yes
O(1) C(37) C(42) 119.1(4) yes
C(38) C(37) C(42) 118.4(4) yes
C(37) C(38) C(39) 120.3(4) yes
C(38) C(39) C(40) 119.0(5) yes
C(39) C(40) C(41) 119.6(6) yes
C(40) C(41) C(42) 121.7(5) yes
C(37) C(42) C(41) 120.8(4) yes
O(1) B(1) N(1) 117.6(3) yes
O(1) B(1) N(2) 116.6(3) yes
O(1) B(1) N(3) 109.8(2) yes
N(1) B(1) N(2) 103.6(2) yes
N(1) B(1) N(3) 103.0(3) yes
N(2) B(1) N(3) 104.6(3) yes
C(3) C(13) H(23) 120.6 no
C(14) C(13) H(23) 120.9 no
C(13) C(14) H(1) 119.1 no
C(15) C(14) H(1) 118.3 no
C(16) C(17) H(2) 120.3 no
C(18) C(17) H(2) 119.9 no
C(17) C(18) H(3) 119.7 no
C(19) C(18) H(3) 119.4 no
C(18) C(19) H(4) 119.8 no
C(20) C(19) H(4) 119.5 no
C(15) C(20) H(5) 119.3 no
C(19) C(20) H(5) 119.6 no
C(6) C(21) H(6) 120.5 no
C(22) C(21) H(6) 120.5 no
C(21) C(22) H(7) 119.3 no
C(23) C(22) H(7) 118.6 no
C(24) C(25) H(8) 119.7 no
C(26) C(25) H(8) 119.8 no
C(25) C(26) H(18) 119.9 no
C(27) C(26) H(18) 119.4 no
C(26) C(27) H(9) 120.1 no
C(28) C(27) H(9) 120.2 no
C(23) C(28) H(19) 119.3 no
C(27) C(28) H(19) 119.5 no
C(10) C(29) H(10) 120.9 no
C(30) C(29) H(10) 120.5 no
C(29) C(30) H(11) 119.1 no
C(31) C(30) H(11) 119.1 no
C(32) C(33) H(12) 119.1 no
C(34) C(33) H(12) 119.6 no
C(33) C(34) H(20) 119.9 no
C(35) C(34) H(20) 120.4 no
C(34) C(35) H(13) 120.5 no
C(36) C(35) H(13) 120.3 no
C(31) C(36) H(14) 119.3 no
C(35) C(36) H(14) 119.0 no
C(37) C(38) H(15) 120.0 no
C(39) C(38) H(15) 119.7 no
C(38) C(39) H(21) 120.6 no
C(40) C(39) H(21) 120.4 no
C(39) C(40) H(16) 120.1 no
C(41) C(40) H(16) 120.3 no
C(40) C(41) H(22) 119.2 no
C(42) C(41) H(22) 119.1 no
C(37) C(42) H(17) 119.6 no
C(41) C(42) H(17) 119.6 no

loop_
_geom_bond_atom_site_label_1
_geom_bond_atom_site_label_2
_geom_bond_distance
_geom_bond_publ_flag
O(1) C(37) 1.370(5) yes
O(1) B(1) 1.437(5) yes
N(1) C(1) 1.376(4) yes
N(1) C(4) 1.387(4) yes
N(1) B(1) 1.497(4) yes
N(2) C(5) 1.366(4) yes
N(2) C(8) 1.373(5) yes
N(2) B(1) 1.508(5) yes
N(3) C(9) 1.368(5) yes
N(3) C(12) 1.371(5) yes
N(3) B(1) 1.492(6) yes
N(4) C(4) 1.352(4) yes
N(4) C(5) 1.345(4) yes
N(5) C(8) 1.356(5) yes
N(5) C(9) 1.360(5) yes
N(6) C(1) 1.349(5) yes
N(6) C(12) 1.350(4) yes
C(1) C(2) 1.468(4) yes
C(2) C(3) 1.411(5) yes
C(2) C(16) 1.426(5) yes
C(3) C(4) 1.446(5) yes
C(3) C(13) 1.416(4) yes
C(5) C(6) 1.460(5) yes
C(6) C(7) 1.410(5) yes
C(6) C(21) 1.413(4) yes
C(7) C(8) 1.453(5) yes
C(7) C(24) 1.437(6) yes
C(9) C(10) 1.458(6) yes
C(10) C(11) 1.413(5) yes
C(10) C(29) 1.420(6) yes
C(11) C(12) 1.461(6) yes
C(11) C(32) 1.421(6) yes
C(13) C(14) 1.346(5) yes
C(14) C(15) 1.420(5) yes
C(15) C(16) 1.437(4) yes
C(15) C(20) 1.415(5) yes
C(16) C(17) 1.410(5) yes
C(17) C(18) 1.377(5) yes
C(18) C(19) 1.395(5) yes
C(19) C(20) 1.358(6) yes
C(21) C(22) 1.351(6) yes
C(22) C(23) 1.436(6) yes
C(23) C(24) 1.420(5) yes
C(23) C(28) 1.403(6) yes
C(24) C(25) 1.400(6) yes
C(25) C(26) 1.362(6) yes
C(26) C(27) 1.413(6) yes
C(27) C(28) 1.352(7) yes
C(29) C(30) 1.366(7) yes
C(30) C(31) 1.435(7) yes
C(31) C(32) 1.425(6) yes
C(31) C(36) 1.403(7) yes
C(32) C(33) 1.401(6) yes
C(33) C(34) 1.394(7) yes
C(34) C(35) 1.422(8) yes
C(35) C(36) 1.374(8) yes
C(37) C(38) 1.407(6) yes
C(37) C(42) 1.339(6) yes
C(38) C(39) 1.399(8) yes
C(39) C(40) 1.400(7) yes
C(40) C(41) 1.320(8) yes
C(41) C(42) 1.408(9) yes
C(13) H(23) 0.950 no
C(14) H(1) 0.950 no
C(17) H(2) 0.950 no
C(18) H(3) 0.950 no
C(19) H(4) 0.950 no
C(20) H(5) 0.950 no
C(21) H(6) 0.950 no
C(22) H(7) 0.950 no
C(25) H(8) 0.950 no
C(26) H(18) 0.950 no
C(27) H(9) 0.950 no
C(28) H(19) 0.950 no
C(29) H(10) 0.950 no
C(30) H(11) 0.950 no
C(33) H(12) 0.950 no
C(34) H(20) 0.950 no
C(35) H(13) 0.950 no
C(36) H(14) 0.950 no
C(38) H(15) 0.950 no
C(39) H(21) 0.950 no
C(40) H(16) 0.950 no
C(41) H(22) 0.950 no
C(42) H(17) 0.950 no

loop_
_geom_contact_atom_site_label_1
_geom_contact_atom_site_label_2
_geom_contact_distance
_geom_contact_site_symmetry_2
O(1) N(1) 2.510(3) .
O(1) N(2) 2.506(3) .
O(1) N(3) 2.396(4) .
O(1) C(1) 3.404(4) .
O(1) C(4) 3.488(3) .
O(1) C(5) 3.483(4) .
O(1) C(8) 3.405(5) .
O(1) C(9) 3.289(5) .
O(1) C(12) 3.310(5) .
O(1) C(21) 3.418(4) 4_555
O(1) C(38) 2.431(6) .
O(1) C(42) 2.335(6) .
N(1) O(1) 2.510(3) .
N(1) N(2) 2.362(4) .
N(1) N(3) 2.338(4) .
N(1) N(4) 2.401(4) .
N(1) N(6) 2.383(4) .
N(1) C(2) 2.268(4) .
N(1) C(3) 2.266(4) .
N(1) C(5) 2.692(4) .
N(1) C(8) 3.550(5) .
N(1) C(9) 3.541(5) .
N(1) C(12) 2.704(5) .
N(1) C(37) 3.214(5) .
N(1) C(38) 3.267(6) .
N(2) O(1) 2.506(3) .
N(2) N(1) 2.362(4) .
N(2) N(3) 2.374(4) .
N(2) N(4) 2.392(3) .
N(2) N(5) 2.394(4) .
N(2) C(1) 3.575(4) .
N(2) C(4) 2.709(4) .
N(2) C(6) 2.258(4) .
N(2) C(7) 2.270(5) .
N(2) C(9) 2.710(5) .
N(2) C(12) 3.590(4) .
N(2) C(19) 3.527(5) 3_555
N(2) C(37) 3.130(5) .
N(3) O(1) 2.396(4) .
N(3) N(1) 2.338(4) .
N(3) N(2) 2.374(4) .
N(3) N(5) 2.398(4) .
N(3) N(6) 2.374(4) .
N(3) C(1) 2.691(4) .
N(3) C(4) 3.555(4) .
N(3) C(5) 3.549(4) .
N(3) C(8) 2.715(4) .
N(3) C(10) 2.252(5) .
N(3) C(11) 2.262(5) .
N(3) C(20) 3.595(4) 3_555
N(4) N(1) 2.401(4) .
N(4) N(2) 2.392(3) .
N(4) C(1) 3.527(4) .
N(4) C(3) 2.536(4) .
N(4) C(6) 2.530(5) .
N(4) C(8) 3.508(5) .
N(4) C(13) 3.264(4) .
N(4) C(18) 3.333(6) 3_555
N(4) C(19) 3.551(6) 3_555
N(4) C(21) 3.235(5) .
N(4) C(42) 3.547(5) 4_454
N(4) B(1) 2.951(4) .
N(5) N(2) 2.394(4) .
N(5) N(3) 2.398(4) .
N(5) C(5) 3.504(5) .
N(5) C(6) 3.589(4) .
N(5) C(7) 2.533(4) .
N(5) C(10) 2.550(5) .
N(5) C(12) 3.527(5) .
N(5) C(18) 3.299(4) 2_555
N(5) C(24) 3.288(4) .
N(5) C(25) 3.303(5) .
N(5) C(29) 3.274(5) .
N(5) B(1) 2.933(6) .
N(6) N(1) 2.383(4) .
N(6) N(3) 2.374(4) .
N(6) C(2) 2.565(4) .
N(6) C(4) 3.523(4) .
N(6) C(9) 3.510(5) .
N(6) C(11) 2.557(5) .
N(6) C(14) 3.422(5) 3_555
N(6) C(15) 3.556(4) 3_555
N(6) C(16) 3.314(4) .
N(6) C(17) 3.313(4) .
N(6) C(32) 3.320(5) .
N(6) C(33) 3.316(6) .
N(6) B(1) 2.931(5) .
C(1) O(1) 3.404(4) .
C(1) N(2) 3.575(4) .
C(1) N(3) 2.691(4) .
C(1) N(4) 3.527(4) .
C(1) C(3) 2.318(4) .
C(1) C(4) 2.285(5) .
C(1) C(12) 2.306(5) .
C(1) C(16) 2.639(4) .
C(1) C(17) 3.196(5) .
C(1) B(1) 2.533(5) .
C(2) N(1) 2.268(4) .
C(2) N(6) 2.565(4) .
C(2) C(4) 2.306(5) .
C(2) C(13) 2.460(4) .
C(2) C(14) 2.787(4) .
C(2) C(15) 2.429(4) .
C(2) C(16) 3.587(5) 3_555
C(2) C(17) 2.508(5) .
C(3) N(1) 2.266(4) .
C(3) N(4) 2.536(4) .
C(3) C(1) 2.318(4) .
C(3) C(14) 2.374(4) .
C(3) C(15) 2.789(5) .
C(3) C(16) 2.469(5) .
C(3) C(17) 3.505(6) 3_555
C(4) O(1) 3.488(3) .
C(4) N(2) 2.709(4) .
C(4) N(3) 3.555(4) .
C(4) N(6) 3.523(4) .
C(4) C(1) 2.285(5) .
C(4) C(2) 2.306(5) .
C(4) C(5) 2.285(5) .
C(4) C(13) 2.607(4) .
C(4) C(18) 3.528(6) 3_555
C(4) C(38) 3.470(6) .
C(4) B(1) 2.540(5) .
C(5) O(1) 3.483(4) .
C(5) N(1) 2.692(4) .
C(5) N(3) 3.549(4) .
C(5) N(5) 3.504(5) .
C(5) C(4) 2.285(5) .
C(5) C(7) 2.315(5) .
C(5) C(8) 2.263(5) .
C(5) C(18) 3.563(5) 3_555
C(5) C(19) 3.325(6) 3_555
C(5) C(21) 2.613(5) .
C(5) B(1) 2.530(5) .
C(6) N(2) 2.258(4) .
C(6) N(4) 2.530(5) .
C(6) N(5) 3.589(4) .
C(6) C(8) 2.294(5) .
C(6) C(19) 3.462(6) 3_555
C(6) C(22) 2.382(5) .
C(6) C(23) 2.800(6) .
C(6) C(24) 2.472(6) .
C(6) C(33) 3.474(6) 2_555
C(6) C(34) 3.582(8) 2_555
C(7) N(2) 2.270(5) .
C(7) N(5) 2.533(4) .
C(7) C(5) 2.315(5) .
C(7) C(19) 3.591(5) 3_555
C(7) C(21) 2.458(5) .
C(7) C(22) 2.796(5) .
C(7) C(23) 2.437(5) .
C(7) C(25) 2.506(6) .
C(8) O(1) 3.405(5) .
C(8) N(1) 3.550(5) .
C(8) N(3) 2.715(4) .
C(8) N(4) 3.508(5) .
C(8) C(5) 2.263(5) .
C(8) C(6) 2.294(5) .
C(8) C(9) 2.310(5) .
C(8) C(19) 3.526(5) 3_555
C(8) C(24) 2.646(5) .
C(8) C(25) 3.210(6) .
C(8) B(1) 2.532(6) .
C(9) O(1) 3.289(5) .
C(9) N(1) 3.541(5) .
C(9) N(2) 2.710(5) .
C(9) N(6) 3.510(5) .
C(9) C(8) 2.310(5) .
C(9) C(11) 2.318(5) .
C(9) C(12) 2.278(5) .
C(9) C(29) 2.620(6) .
C(9) B(1) 2.508(6) .
C(10) N(3) 2.252(5) .
C(10) N(5) 2.550(5) .
C(10) C(12) 2.309(5) .
C(10) C(30) 2.396(6) .
C(10) C(31) 2.802(6) .
C(10) C(32) 2.460(5) .
C(11) N(3) 2.262(5) .
C(11) N(6) 2.557(5) .
C(11) C(9) 2.318(5) .
C(11) C(29) 2.470(6) .
C(11) C(30) 2.807(6) .
C(11) C(31) 2.437(6) .
C(11) C(33) 2.486(6) .
C(12) O(1) 3.310(5) .
C(12) N(1) 2.704(5) .
C(12) N(2) 3.590(4) .
C(12) N(5) 3.527(5) .
C(12) C(1) 2.306(5) .
C(12) C(9) 2.278(5) .
C(12) C(10) 2.309(5) .
C(12) C(20) 3.533(5) 3_555
C(12) C(32) 2.639(6) .
C(12) C(33) 3.186(6) .
C(12) B(1) 2.530(6) .
C(13) N(4) 3.264(4) .
C(13) C(2) 2.460(4) .
C(13) C(4) 2.607(4) .
C(13) C(15) 2.426(5) .
C(13) C(16) 2.875(5) .
C(13) C(17) 3.595(6) 3_555
C(14) N(6) 3.422(5) 3_555
C(14) C(2) 2.787(4) .
C(14) C(3) 2.374(4) .
C(14) C(16) 2.479(5) .
C(14) C(20) 2.475(5) .
C(14) C(36) 3.544(7) 1_455
C(15) N(6) 3.556(4) 3_555
C(15) C(2) 2.429(4) .
C(15) C(3) 2.789(5) .
C(15) C(13) 2.426(5) .
C(15) C(17) 2.459(5) .
C(15) C(18) 2.802(5) .
C(15) C(19) 2.415(5) .
C(15) C(36) 3.518(7) 1_455
C(16) N(6) 3.314(4) .
C(16) C(1) 2.639(4) .
C(16) C(2) 3.587(5) 3_555
C(16) C(3) 2.469(5) .
C(16) C(13) 2.875(5) .
C(16) C(14) 2.479(5) .
C(16) C(18) 2.411(5) .
C(16) C(19) 2.793(5) .
C(16) C(20) 2.443(5) .
C(17) N(6) 3.313(4) .
C(17) C(1) 3.196(5) .
C(17) C(2) 2.508(5) .
C(17) C(3) 3.505(6) 3_555
C(17) C(13) 3.595(6) 3_555
C(17) C(15) 2.459(5) .
C(17) C(19) 2.411(5) .
C(17) C(20) 2.795(5) .
C(17) C(25) 3.409(5) 2_545
C(18) N(4) 3.333(6) 3_555
C(18) N(5) 3.299(4) 2_545
C(18) C(4) 3.528(6) 3_555
C(18) C(5) 3.563(5) 3_555
C(18) C(15) 2.802(5) .
C(18) C(16) 2.411(5) .
C(18) C(20) 2.393(5) .
C(19) N(2) 3.527(5) 3_555
C(19) N(4) 3.551(6) 3_555
C(19) C(5) 3.325(6) 3_555
C(19) C(6) 3.462(6) 3_555
C(19) C(7) 3.591(5) 3_555
C(19) C(8) 3.526(5) 3_555
C(19) C(15) 2.415(5) .
C(19) C(16) 2.793(5) .
C(19) C(17) 2.411(5) .
C(20) N(3) 3.595(4) 3_555
C(20) C(12) 3.533(5) 3_555
C(20) C(14) 2.475(5) .
C(20) C(16) 2.443(5) .
C(20) C(17) 2.795(5) .
C(20) C(18) 2.393(5) .
C(21) O(1) 3.418(4) 4_454
C(21) N(4) 3.235(5) .
C(21) C(5) 2.613(5) .
C(21) C(7) 2.458(5) .
C(21) C(23) 2.440(6) .
C(21) C(24) 2.869(6) .
C(21) C(33) 3.539(6) 2_555
C(22) C(6) 2.382(5) .
C(22) C(7) 2.796(5) .
C(22) C(24) 2.475(5) .
C(22) C(28) 2.469(7) .
C(23) C(6) 2.800(6) .
C(23) C(7) 2.437(5) .
C(23) C(21) 2.440(6) .
C(23) C(25) 2.427(5) .
C(23) C(26) 2.778(6) .
C(23) C(27) 2.400(7) .
C(24) N(5) 3.288(4) .
C(24) C(6) 2.472(6) .
C(24) C(8) 2.646(5) .
C(24) C(21) 2.869(6) .
C(24) C(22) 2.475(5) .
C(24) C(26) 2.399(6) .
C(24) C(27) 2.795(6) .
C(24) C(28) 2.433(5) .
C(25) N(5) 3.303(5) .
C(25) C(7) 2.506(6) .
C(25) C(8) 3.210(6) .
C(25) C(17) 3.409(5) 2_555
C(25) C(23) 2.427(5) .
C(25) C(27) 2.412(6) .
C(25) C(28) 2.777(5) .
C(25) C(39) 3.585(7) 4_554
C(25) C(40) 3.587(7) 4_554
C(26) C(23) 2.778(6) .
C(26) C(24) 2.399(6) .
C(26) C(28) 2.391(6) .
C(27) C(23) 2.400(7) .
C(27) C(24) 2.795(6) .
C(27) C(25) 2.412(6) .
C(28) C(22) 2.469(7) .
C(28) C(24) 2.433(5) .
C(28) C(25) 2.777(5) .
C(28) C(26) 2.391(6) .
C(29) N(5) 3.274(5) .
C(29) C(9) 2.620(6) .
C(29) C(11) 2.470(6) .
C(29) C(31) 2.448(7) .
C(29) C(32) 2.870(6) .
C(30) C(10) 2.396(6) .
C(30) C(11) 2.807(6) .
C(30) C(32) 2.478(6) .
C(30) C(36) 2.463(7) .
C(31) C(10) 2.802(6) .
C(31) C(11) 2.437(6) .
C(31) C(29) 2.448(7) .
C(31) C(33) 2.429(6) .
C(31) C(34) 2.807(7) .
C(31) C(35) 2.426(8) .
C(32) N(6) 3.320(5) .
C(32) C(10) 2.460(5) .
C(32) C(12) 2.639(6) .
C(32) C(29) 2.870(6) .
C(32) C(30) 2.478(6) .
C(32) C(34) 2.436(6) .
C(32) C(35) 2.827(7) .
C(32) C(36) 2.442(7) .
C(33) N(6) 3.316(6) .
C(33) C(6) 3.474(6) 2_545
C(33) C(11) 2.486(6) .
C(33) C(12) 3.186(6) .
C(33) C(21) 3.539(6) 2_545
C(33) C(31) 2.429(6) .
C(33) C(35) 2.435(8) .
C(33) C(36) 2.784(7) .
C(34) C(6) 3.582(8) 2_545
C(34) C(31) 2.807(7) .
C(34) C(32) 2.436(6) .
C(34) C(36) 2.412(8) .
C(35) C(31) 2.426(8) .
C(35) C(32) 2.827(7) .
C(35) C(33) 2.435(8) .
C(36) C(14) 3.544(7) 1_655
C(36) C(15) 3.518(7) 1_655
C(36) C(30) 2.463(7) .
C(36) C(32) 2.442(7) .
C(36) C(33) 2.784(7) .
C(36) C(34) 2.412(8) .
C(37) N(1) 3.214(5) .
C(37) N(2) 3.130(5) .
C(37) C(39) 2.433(7) .
C(37) C(40) 2.789(8) .
C(37) C(41) 2.389(8) .
C(37) B(1) 2.486(7) .
C(38) O(1) 2.431(6) .
C(38) N(1) 3.267(6) .
C(38) C(4) 3.470(6) .
C(38) C(40) 2.411(8) .
C(38) C(41) 2.731(7) .
C(38) C(42) 2.359(6) .
C(38) B(1) 3.179(7) .
C(39) C(25) 3.585(7) 4_455
C(39) C(37) 2.433(7) .
C(39) C(41) 2.351(7) .
C(39) C(42) 2.751(7) .
C(40) C(25) 3.587(7) 4_455
C(40) C(37) 2.789(8) .
C(40) C(38) 2.411(8) .
C(40) C(42) 2.383(9) .
C(41) C(37) 2.389(8) .
C(41) C(38) 2.731(7) .
C(41) C(39) 2.351(7) .
C(42) O(1) 2.335(6) .
C(42) N(4) 3.547(5) 4_555
C(42) C(38) 2.359(6) .
C(42) C(39) 2.751(7) .
C(42) C(40) 2.383(9) .
C(42) B(1) 3.518(7) .
B(1) N(4) 2.951(4) .
B(1) N(5) 2.933(6) .
B(1) N(6) 2.931(5) .
B(1) C(1) 2.533(5) .
B(1) C(4) 2.540(5) .
B(1) C(5) 2.530(5) .
B(1) C(8) 2.532(6) .
B(1) C(9) 2.508(6) .
B(1) C(12) 2.530(6) .
B(1) C(37) 2.486(7) .
B(1) C(38) 3.179(7) .
B(1) C(42) 3.518(7) .
O(1) H(6) 2.571 4_555
O(1) H(7) 3.589 4_555
O(1) H(9) 3.388 2_545
O(1) H(15) 2.634 .
O(1) H(17) 2.502 .
N(1) H(15) 2.736 .
N(2) H(4) 3.175 3_555
N(2) H(20) 3.416 2_555
N(3) H(5) 3.229 3_555
N(3) H(6) 3.576 4_555
N(3) H(7) 3.184 4_555
N(4) H(3) 3.173 3_555
N(4) H(4) 3.581 3_555
N(4) H(6) 3.091 .
N(4) H(15) 3.475 .
N(4) H(17) 2.669 4_454
N(4) H(20) 3.379 2_555
N(4) H(23) 3.126 .
N(5) H(2) 3.566 2_555
N(5) H(3) 2.723 2_555
N(5) H(4) 3.331 3_555
N(5) H(5) 3.370 3_555
N(5) H(8) 2.695 .
N(5) H(10) 3.148 .
N(5) H(16) 3.146 4_554
N(6) H(1) 3.336 3_555
N(6) H(2) 2.692 .
N(6) H(12) 2.686 .
C(1) H(2) 2.939 .
C(1) H(15) 3.501 .
C(2) H(2) 2.718 .
C(2) H(14) 3.255 1_455
C(2) H(23) 3.317 .
C(3) H(1) 3.236 .
C(3) H(11) 3.057 1_455
C(3) H(14) 3.419 1_455
C(3) H(15) 3.507 .
C(3) H(23) 2.068 .
C(4) H(11) 3.387 1_455
C(4) H(15) 2.890 .
C(4) H(17) 3.548 4_454
C(4) H(23) 2.866 .
C(5) H(3) 3.411 3_555
C(5) H(4) 3.019 3_555
C(5) H(6) 2.866 .
C(5) H(17) 3.574 4_454
C(5) H(20) 2.962 2_555
C(6) H(3) 3.375 3_555
C(6) H(4) 2.836 3_555
C(6) H(6) 2.064 .
C(6) H(7) 3.243 .
C(6) H(12) 3.026 2_555
C(6) H(20) 3.257 2_555
C(7) H(2) 3.257 2_555
C(7) H(4) 2.758 3_555
C(7) H(6) 3.314 .
C(7) H(8) 2.700 .
C(7) H(12) 3.169 2_555
C(8) H(2) 3.308 2_555
C(8) H(3) 3.134 2_555
C(8) H(4) 2.889 3_555
C(8) H(8) 2.946 .
C(9) H(3) 3.260 2_555
C(9) H(5) 3.024 3_555
C(9) H(7) 3.458 4_555
C(9) H(10) 2.881 .
C(10) H(5) 3.056 3_555
C(10) H(7) 3.281 4_555
C(10) H(10) 2.076 .
C(10) H(11) 3.257 .
C(11) H(1) 3.065 3_555
C(11) H(5) 3.140 3_555
C(11) H(7) 3.076 4_555
C(11) H(10) 3.328 .
C(11) H(12) 2.672 .
C(11) H(19) 3.481 4_555
C(12) H(1) 3.365 3_555
C(12) H(5) 3.178 3_555
C(12) H(7) 3.111 4_555
C(12) H(12) 2.905 .
C(13) H(1) 1.989 .
C(13) H(2) 3.383 3_555
C(13) H(11) 3.105 1_455
C(13) H(14) 3.405 1_455
C(13) H(17) 3.460 4_454
C(13) H(22) 3.370 4_454
C(14) H(5) 2.652 .
C(14) H(12) 3.525 3_555
C(14) H(14) 3.139 1_455
C(14) H(23) 2.007 .
C(15) H(1) 2.049 .
C(15) H(2) 3.321 .
C(15) H(4) 3.270 .
C(15) H(5) 2.054 .
C(15) H(14) 2.949 1_455
C(15) H(23) 3.286 .
C(16) H(1) 3.325 .
C(16) H(2) 2.060 .
C(16) H(3) 3.270 .
C(16) H(5) 3.304 .
C(16) H(8) 3.532 2_545
C(16) H(14) 3.083 1_455
C(17) H(3) 2.024 .
C(17) H(4) 3.263 .
C(17) H(8) 2.958 2_545
C(18) H(2) 2.026 .
C(18) H(4) 2.041 .
C(18) H(5) 3.248 .
C(18) H(8) 3.371 2_545
C(19) H(2) 3.267 .
C(19) H(3) 2.037 .
C(19) H(5) 2.005 .
C(19) H(16) 3.180 2_445
C(20) H(1) 2.639 .
C(20) H(3) 3.241 .
C(20) H(4) 2.005 .
C(20) H(13) 3.478 1_455
C(20) H(14) 3.581 1_455
C(20) H(16) 3.166 2_445
C(21) H(3) 3.315 3_555
C(21) H(4) 3.471 3_555
C(21) H(7) 1.996 .
C(21) H(12) 3.302 2_555
C(21) H(17) 3.480 4_454
C(21) H(19) 3.453 3_565
C(22) H(6) 2.008 .
C(22) H(7) 3.195 3_565
C(22) H(19) 2.635 .
C(22) H(19) 3.275 3_565
C(23) H(6) 3.300 .
C(23) H(7) 2.067 .
C(23) H(7) 3.516 3_565
C(23) H(8) 3.287 .
C(23) H(9) 3.259 .
C(23) H(19) 2.044 .
C(24) H(2) 3.261 2_555
C(24) H(4) 3.377 3_555
C(24) H(7) 3.321 .
C(24) H(8) 2.044 .
C(24) H(12) 3.549 2_555
C(24) H(18) 3.257 .
C(24) H(19) 3.290 .
C(24) H(21) 3.507 4_554
C(25) H(2) 3.075 2_555
C(25) H(9) 3.264 .
C(25) H(16) 3.404 4_554
C(25) H(18) 2.013 .
C(25) H(21) 3.438 4_554
C(26) H(8) 2.011 .
C(26) H(9) 2.061 .
C(26) H(9) 3.252 3_665
C(26) H(14) 3.329 2_655
C(26) H(19) 3.251 .
C(26) H(21) 3.511 4_554
C(27) H(8) 3.270 .
C(27) H(9) 3.420 3_665
C(27) H(15) 3.345 2_555
C(27) H(18) 2.054 .
C(27) H(18) 3.463 3_665
C(27) H(19) 1.999 .
C(28) H(7) 2.635 .
C(28) H(7) 3.296 3_565
C(28) H(9) 2.006 .
C(28) H(18) 3.241 .
C(29) H(11) 2.008 .
C(29) H(21) 2.992 1_655
C(29) H(22) 2.946 4_554
C(30) H(10) 2.021 .
C(30) H(14) 2.626 .
C(30) H(15) 3.369 1_655
C(30) H(21) 3.224 1_655
C(30) H(22) 3.349 4_554
C(31) H(10) 3.307 .
C(31) H(11) 2.070 .
C(31) H(12) 3.287 .
C(31) H(13) 3.281 .
C(31) H(14) 2.043 .
C(31) H(19) 3.300 4_555
C(32) H(1) 2.916 3_555
C(32) H(11) 3.327 .
C(32) H(12) 2.039 .
C(32) H(14) 3.298 .
C(32) H(19) 3.200 4_555
C(32) H(20) 3.289 .
C(33) H(1) 2.973 3_555
C(33) H(13) 3.294 .
C(33) H(20) 2.041 .
C(34) H(12) 2.038 .
C(34) H(13) 2.073 .
C(34) H(14) 3.270 .
C(35) H(12) 3.293 .
C(35) H(14) 2.014 .
C(35) H(20) 2.072 .
C(36) H(11) 2.635 .
C(36) H(13) 2.026 .
C(36) H(18) 3.123 2_645
C(36) H(20) 3.271 .
C(37) H(6) 3.221 4_555
C(37) H(9) 3.316 2_545
C(37) H(15) 2.053 .
C(37) H(17) 1.988 .
C(37) H(20) 3.294 2_555
C(37) H(21) 3.293 .
C(37) H(22) 3.233 .
C(38) H(9) 3.031 2_545
C(38) H(11) 3.291 1_455
C(38) H(16) 3.272 .
C(38) H(17) 3.224 .
C(38) H(20) 3.442 2_555
C(38) H(21) 2.052 .
C(39) H(10) 3.353 1_455
C(39) H(11) 3.502 1_455
C(39) H(15) 2.043 .
C(39) H(16) 2.049 .
C(39) H(20) 3.498 2_555
C(39) H(22) 3.211 .
C(40) H(4) 3.454 2_455
C(40) H(5) 3.425 2_455
C(40) H(8) 3.448 4_455
C(40) H(15) 3.269 .
C(40) H(17) 3.226 .
C(40) H(20) 3.447 2_555
C(40) H(21) 2.052 .
C(40) H(22) 1.967 .
C(41) H(10) 3.405 4_455
C(41) H(16) 1.977 .
C(41) H(17) 2.051 .
C(41) H(20) 3.308 2_555
C(41) H(21) 3.206 .
C(41) H(23) 3.031 4_555
C(42) H(6) 3.180 4_555
C(42) H(15) 3.216 .
C(42) H(16) 3.243 .
C(42) H(20) 3.241 2_555
C(42) H(22) 2.046 .
C(42) H(23) 3.081 4_555
B(1) H(15) 3.066 .
H(1) N(6) 3.336 3_555
H(1) C(3) 3.236 .
H(1) C(11) 3.065 3_555
H(1) C(12) 3.365 3_555
H(1) C(13) 1.989 .
H(1) C(15) 2.049 .
H(1) C(16) 3.325 .
H(1) C(20) 2.639 .
H(1) C(32) 2.916 3_555
H(1) C(33) 2.973 3_555
H(1) H(5) 2.464 .
H(1) H(12) 3.041 3_555
H(1) H(23) 2.295 .
H(2) N(5) 3.566 2_545
H(2) N(6) 2.692 .
H(2) C(1) 2.939 .
H(2) C(2) 2.718 .
H(2) C(7) 3.257 2_545
H(2) C(8) 3.308 2_545
H(2) C(13) 3.383 3_555
H(2) C(15) 3.321 .
H(2) C(16) 2.060 .
H(2) C(18) 2.026 .
H(2) C(19) 3.267 .
H(2) C(24) 3.261 2_545
H(2) C(25) 3.075 2_545
H(2) H(3) 2.322 .
H(2) H(8) 2.826 2_545
H(2) H(12) 3.093 .
H(2) H(23) 3.461 3_555
H(3) N(4) 3.173 3_555
H(3) N(5) 2.723 2_545
H(3) C(5) 3.411 3_555
H(3) C(6) 3.375 3_555
H(3) C(8) 3.134 2_545
H(3) C(9) 3.260 2_545
H(3) C(16) 3.270 .
H(3) C(17) 2.024 .
H(3) C(19) 2.037 .
H(3) C(20) 3.241 .
H(3) C(21) 3.315 3_555
H(3) H(2) 2.322 .
H(3) H(4) 2.334 .
H(3) H(6) 3.222 3_555
H(3) H(8) 3.532 2_545
H(3) H(17) 3.328 2_545
H(4) N(2) 3.175 3_555
H(4) N(4) 3.581 3_555
H(4) N(5) 3.331 3_555
H(4) C(5) 3.019 3_555
H(4) C(6) 2.836 3_555
H(4) C(7) 2.758 3_555
H(4) C(8) 2.889 3_555
H(4) C(15) 3.270 .
H(4) C(17) 3.263 .
H(4) C(18) 2.041 .
H(4) C(20) 2.005 .
H(4) C(21) 3.471 3_555
H(4) C(24) 3.377 3_555
H(4) C(40) 3.454 2_445
H(4) H(3) 2.334 .
H(4) H(5) 2.295 .
H(4) H(16) 2.644 2_445
H(4) H(21) 3.412 2_445
H(5) N(3) 3.229 3_555
H(5) N(5) 3.370 3_555
H(5) C(9) 3.024 3_555
H(5) C(10) 3.056 3_555
H(5) C(11) 3.140 3_555
H(5) C(12) 3.178 3_555
H(5) C(14) 2.652 .
H(5) C(15) 2.054 .
H(5) C(16) 3.304 .
H(5) C(18) 3.248 .
H(5) C(19) 2.005 .
H(5) C(40) 3.425 2_445
H(5) H(1) 2.464 .
H(5) H(4) 2.295 .
H(5) H(16) 2.623 2_445
H(6) O(1) 2.571 4_454
H(6) N(3) 3.576 4_454
H(6) N(4) 3.091 .
H(6) C(5) 2.866 .
H(6) C(6) 2.064 .
H(6) C(7) 3.314 .
H(6) C(22) 2.008 .
H(6) C(23) 3.300 .
H(6) C(37) 3.221 4_454
H(6) C(42) 3.180 4_454
H(6) H(3) 3.222 3_555
H(6) H(7) 2.299 .
H(6) H(17) 2.671 4_454
H(6) H(19) 3.166 3_565
H(7) O(1) 3.589 4_454
H(7) N(3) 3.184 4_454
H(7) C(6) 3.243 .
H(7) C(9) 3.458 4_454
H(7) C(10) 3.281 4_454
H(7) C(11) 3.076 4_454
H(7) C(12) 3.111 4_454
H(7) C(21) 1.996 .
H(7) C(22) 3.195 3_565
H(7) C(23) 2.067 .
H(7) C(23) 3.516 3_565
H(7) C(24) 3.321 .
H(7) C(28) 2.635 .
H(7) C(28) 3.296 3_565
H(7) H(6) 2.299 .
H(7) H(7) 2.685 3_565
H(7) H(19) 2.447 .
H(7) H(19) 2.790 3_565
H(8) N(5) 2.695 .
H(8) C(7) 2.700 .
H(8) C(8) 2.946 .
H(8) C(16) 3.532 2_555
H(8) C(17) 2.958 2_555
H(8) C(18) 3.371 2_555
H(8) C(23) 3.287 .
H(8) C(24) 2.044 .
H(8) C(26) 2.011 .
H(8) C(27) 3.270 .
H(8) C(40) 3.448 4_554
H(8) H(2) 2.826 2_555
H(8) H(3) 3.532 2_555
H(8) H(14) 3.435 2_655
H(8) H(16) 3.213 4_554
H(8) H(18) 2.308 .
H(9) O(1) 3.388 2_555
H(9) C(23) 3.259 .
H(9) C(25) 3.264 .
H(9) C(26) 2.061 .
H(9) C(26) 3.252 3_665
H(9) C(27) 3.420 3_665
H(9) C(28) 2.006 .
H(9) C(37) 3.316 2_555
H(9) C(38) 3.031 2_555
H(9) H(9) 3.045 3_665
H(9) H(15) 2.816 2_555
H(9) H(18) 2.356 .
H(9) H(18) 2.708 3_665
H(9) H(19) 2.298 .
H(10) N(5) 3.148 .
H(10) C(9) 2.881 .
H(10) C(10) 2.076 .
H(10) C(11) 3.328 .
H(10) C(30) 2.021 .
H(10) C(31) 3.307 .
H(10) C(39) 3.353 1_655
H(10) C(41) 3.405 4_554
H(10) H(11) 2.311 .
H(10) H(21) 2.595 1_655
H(10) H(22) 2.630 4_554
H(11) C(3) 3.057 1_655
H(11) C(4) 3.387 1_655
H(11) C(10) 3.257 .
H(11) C(13) 3.105 1_655
H(11) C(29) 2.008 .
H(11) C(31) 2.070 .
H(11) C(32) 3.327 .
H(11) C(36) 2.635 .
H(11) C(38) 3.291 1_655
H(11) C(39) 3.502 1_655
H(11) H(10) 2.311 .
H(11) H(14) 2.443 .
H(11) H(15) 2.571 1_655
H(11) H(18) 3.558 2_645
H(11) H(21) 3.002 1_655
H(11) H(22) 3.354 4_554
H(11) H(23) 3.227 1_655
H(12) N(6) 2.686 .
H(12) C(6) 3.026 2_545
H(12) C(7) 3.169 2_545
H(12) C(11) 2.672 .
H(12) C(12) 2.905 .
H(12) C(14) 3.525 3_555
H(12) C(21) 3.302 2_545
H(12) C(24) 3.549 2_545
H(12) C(31) 3.287 .
H(12) C(32) 2.039 .
H(12) C(34) 2.038 .
H(12) C(35) 3.293 .
H(12) H(1) 3.041 3_555
H(12) H(2) 3.093 .
H(12) H(20) 2.337 .
H(12) H(23) 3.423 3_555
H(13) C(20) 3.478 1_655
H(13) C(31) 3.281 .
H(13) C(33) 3.294 .
H(13) C(34) 2.073 .
H(13) C(36) 2.026 .
H(13) H(14) 2.314 .
H(13) H(20) 2.386 .
H(14) C(2) 3.255 1_655
H(14) C(3) 3.419 1_655
H(14) C(13) 3.405 1_655
H(14) C(14) 3.139 1_655
H(14) C(15) 2.949 1_655
H(14) C(16) 3.083 1_655
H(14) C(20) 3.581 1_655
H(14) C(26) 3.329 2_645
H(14) C(30) 2.626 .
H(14) C(31) 2.043 .
H(14) C(32) 3.298 .
H(14) C(34) 3.270 .
H(14) C(35) 2.014 .
H(14) H(8) 3.435 2_645
H(14) H(11) 2.443 .
H(14) H(13) 2.314 .
H(14) H(18) 2.553 2_645
H(15) O(1) 2.634 .
H(15) N(1) 2.736 .
H(15) N(4) 3.475 .
H(15) C(1) 3.501 .
H(15) C(3) 3.507 .
H(15) C(4) 2.890 .
H(15) C(27) 3.345 2_545
H(15) C(30) 3.369 1_455
H(15) C(37) 2.053 .
H(15) C(39) 2.043 .
H(15) C(40) 3.269 .
H(15) C(42) 3.216 .
H(15) B(1) 3.066 .
H(15) H(9) 2.816 2_545
H(15) H(11) 2.571 1_455
H(15) H(18) 3.379 2_545
H(15) H(21) 2.353 .
H(16) N(5) 3.146 4_455
H(16) C(19) 3.180 2_455
H(16) C(20) 3.166 2_455
H(16) C(25) 3.404 4_455
H(16) C(38) 3.272 .
H(16) C(39) 2.049 .
H(16) C(41) 1.977 .
H(16) C(42) 3.243 .
H(16) H(4) 2.644 2_455
H(16) H(5) 2.623 2_455
H(16) H(8) 3.213 4_455
H(16) H(21) 2.358 .
H(16) H(22) 2.262 .
H(17) O(1) 2.502 .
H(17) N(4) 2.669 4_555
H(17) C(4) 3.548 4_555
H(17) C(5) 3.574 4_555
H(17) C(13) 3.460 4_555
H(17) C(21) 3.480 4_555
H(17) C(37) 1.988 .
H(17) C(38) 3.224 .
H(17) C(40) 3.226 .
H(17) C(41) 2.051 .
H(17) H(3) 3.328 2_555
H(17) H(6) 2.671 4_555
H(17) H(22) 2.339 .
H(17) H(23) 2.660 4_555
H(18) C(24) 3.257 .
H(18) C(25) 2.013 .
H(18) C(27) 2.054 .
H(18) C(27) 3.463 3_665
H(18) C(28) 3.241 .
H(18) C(36) 3.123 2_655
H(18) H(8) 2.308 .
H(18) H(9) 2.356 .
H(18) H(9) 2.708 3_665
H(18) H(11) 3.558 2_655
H(18) H(14) 2.553 2_655
H(18) H(15) 3.379 2_555
H(19) C(11) 3.481 4_454
H(19) C(21) 3.453 3_565
H(19) C(22) 2.635 .
H(19) C(22) 3.275 3_565
H(19) C(23) 2.044 .
H(19) C(24) 3.290 .
H(19) C(26) 3.251 .
H(19) C(27) 1.999 .
H(19) C(31) 3.300 4_454
H(19) C(32) 3.200 4_454
H(19) H(6) 3.166 3_565
H(19) H(7) 2.447 .
H(19) H(7) 2.790 3_565
H(19) H(9) 2.298 .
H(20) N(2) 3.416 2_545
H(20) N(4) 3.379 2_545
H(20) C(5) 2.962 2_545
H(20) C(6) 3.257 2_545
H(20) C(32) 3.289 .
H(20) C(33) 2.041 .
H(20) C(35) 2.072 .
H(20) C(36) 3.271 .
H(20) C(37) 3.294 2_545
H(20) C(38) 3.442 2_545
H(20) C(39) 3.498 2_545
H(20) C(40) 3.447 2_545
H(20) C(41) 3.308 2_545
H(20) C(42) 3.241 2_545
H(20) H(12) 2.337 .
H(20) H(13) 2.386 .
H(21) C(24) 3.507 4_455
H(21) C(25) 3.438 4_455
H(21) C(26) 3.511 4_455
H(21) C(29) 2.992 1_455
H(21) C(30) 3.224 1_455
H(21) C(37) 3.293 .
H(21) C(38) 2.052 .
H(21) C(40) 2.052 .
H(21) C(41) 3.206 .
H(21) H(4) 3.412 2_455
H(21) H(10) 2.595 1_455
H(21) H(11) 3.002 1_455
H(21) H(15) 2.353 .
H(21) H(16) 2.358 .
H(22) C(13) 3.370 4_555
H(22) C(29) 2.946 4_455
H(22) C(30) 3.349 4_455
H(22) C(37) 3.233 .
H(22) C(39) 3.211 .
H(22) C(40) 1.967 .
H(22) C(42) 2.046 .
H(22) H(10) 2.630 4_455
H(22) H(11) 3.354 4_455
H(22) H(16) 2.262 .
H(22) H(17) 2.339 .
H(22) H(23) 2.555 4_555
H(23) N(4) 3.126 .
H(23) C(2) 3.317 .
H(23) C(3) 2.068 .
H(23) C(4) 2.866 .
H(23) C(14) 2.007 .
H(23) C(15) 3.286 .
H(23) C(41) 3.031 4_454
H(23) C(42) 3.081 4_454
H(23) H(1) 2.295 .
H(23) H(2) 3.461 3_555
H(23) H(11) 3.227 1_455
H(23) H(12) 3.423 3_555
H(23) H(17) 2.660 4_454
H(23) H(22) 2.555 4_454

loop_
_geom_torsion_atom_site_label_1
_geom_torsion_atom_site_label_2
_geom_torsion_atom_site_label_3
_geom_torsion_atom_site_label_4
_geom_torsion
C(37) O(1) B(1) N(1) -67.0(4)
C(37) O(1) B(1) N(2) 57.1(5)
C(37) O(1) B(1) N(3) 175.8(3)
B(1) O(1) C(37) C(38) 61.6(5)
B(1) O(1) C(37) C(42) -124.3(4)
C(1) N(1) C(4) N(4) -155.0(4)
C(1) N(1) C(4) C(3) 13.0(4)
C(4) N(1) C(1) N(6) 155.2(3)
C(4) N(1) C(1) C(2) -13.0(4)
C(1) N(1) B(1) O(1) -91.9(5)
C(1) N(1) B(1) N(2) 137.7(3)
C(1) N(1) B(1) N(3) 29.0(5)
B(1) N(1) C(1) N(6) -11.9(6)
B(1) N(1) C(1) C(2) 179.9(3)
C(4) N(1) B(1) O(1) 102.5(4)
C(4) N(1) B(1) N(2) -27.9(5)
C(4) N(1) B(1) N(3) -136.7(3)
B(1) N(1) C(4) N(4) 12.2(6)
B(1) N(1) C(4) C(3) -179.8(3)
C(5) N(2) C(8) N(5) -153.0(3)
C(5) N(2) C(8) C(7) 13.2(4)
C(8) N(2) C(5) N(4) 154.7(4)
C(8) N(2) C(5) C(6) -13.0(4)
C(5) N(2) B(1) O(1) -105.0(4)
C(5) N(2) B(1) N(1) 25.9(5)
C(5) N(2) B(1) N(3) 133.5(3)
B(1) N(2) C(5) N(4) -8.0(6)
B(1) N(2) C(5) C(6) -175.7(3)
C(8) N(2) B(1) O(1) 94.2(4)
C(8) N(2) B(1) N(1) -134.8(3)
C(8) N(2) B(1) N(3) -27.3(4)
B(1) N(2) C(8) N(5) 9.8(5)
B(1) N(2) C(8) C(7) 176.0(3)
C(9) N(3) C(12) N(6) -154.9(3)
C(9) N(3) C(12) C(11) 11.7(3)
C(12) N(3) C(9) N(5) 153.8(3)
C(12) N(3) C(9) C(10) -12.3(3)
C(9) N(3) B(1) O(1) -95.6(4)
C(9) N(3) B(1) N(1) 138.4(3)
C(9) N(3) B(1) N(2) 30.3(4)
B(1) N(3) C(9) N(5) -16.4(5)
B(1) N(3) C(9) C(10) 177.5(3)
C(12) N(3) B(1) O(1) 95.4(3)
C(12) N(3) B(1) N(1) -30.7(4)
C(12) N(3) B(1) N(2) -138.7(3)
B(1) N(3) C(12) N(6) 15.1(5)
B(1) N(3) C(12) C(11) -178.4(3)
C(4) N(4) C(5) N(2) -12.6(6)
C(4) N(4) C(5) C(6) 152.1(4)
C(5) N(4) C(4) N(1) 10.6(5)
C(5) N(4) C(4) C(3) -154.3(4)
C(8) N(5) C(9) N(3) -6.1(5)
C(8) N(5) C(9) C(10) 156.4(3)
C(9) N(5) C(8) N(2) 9.2(5)
C(9) N(5) C(8) C(7) -153.7(3)
C(1) N(6) C(12) N(3) 8.0(5)
C(1) N(6) C(12) C(11) -154.8(3)
C(12) N(6) C(1) N(1) -9.5(5)
C(12) N(6) C(1) C(2) 155.4(4)
N(1) C(1) C(2) C(3) 7.8(4)
N(1) C(1) C(2) C(16) -177.2(4)
N(6) C(1) C(2) C(3) -159.0(4)
N(6) C(1) C(2) C(16) 16.1(7)
C(1) C(2) C(3) C(4) -0.1(3)
C(1) C(2) C(3) C(13) 176.7(3)
C(1) C(2) C(16) C(15) -179.4(4)
C(1) C(2) C(16) C(17) 2.1(7)
C(3) C(2) C(16) C(15) -4.9(6)
C(3) C(2) C(16) C(17) 176.5(4)
C(16) C(2) C(3) C(4) -175.8(3)
C(16) C(2) C(3) C(13) 1.0(6)
C(2) C(3) C(4) N(1) -7.5(4)
C(2) C(3) C(4) N(4) 159.2(4)
C(2) C(3) C(13) C(14) 3.0(6)
C(4) C(3) C(13) C(14) 179.0(4)
C(13) C(3) C(4) N(1) 176.1(4)
C(13) C(3) C(4) N(4) -17.2(8)
N(2) C(5) C(6) C(7) 7.6(4)
N(2) C(5) C(6) C(21) 179.3(4)
N(4) C(5) C(6) C(7) -159.3(4)
N(4) C(5) C(6) C(21) 12.5(7)
C(5) C(6) C(7) C(8) 0.1(3)
C(5) C(6) C(7) C(24) 174.0(3)
C(5) C(6) C(21) C(22) -172.4(4)
C(7) C(6) C(21) C(22) -1.6(6)
C(21) C(6) C(7) C(8) -172.6(3)
C(21) C(6) C(7) C(24) 1.3(6)
C(6) C(7) C(8) N(2) -7.8(4)
C(6) C(7) C(8) N(5) 157.2(3)
C(6) C(7) C(24) C(23) 0.5(5)
C(6) C(7) C(24) C(25) -179.8(4)
C(8) C(7) C(24) C(23) 172.5(4)
C(8) C(7) C(24) C(25) -7.8(7)
C(24) C(7) C(8) N(2) 179.4(4)
C(24) C(7) C(8) N(5) -15.6(7)
N(3) C(9) C(10) C(11) 7.8(3)
N(3) C(9) C(10) C(29) -176.3(3)
N(5) C(9) C(10) C(11) -157.0(3)
N(5) C(9) C(10) C(29) 18.9(6)
C(9) C(10) C(11) C(12) -1.1(3)
C(9) C(10) C(11) C(32) 175.5(3)
C(9) C(10) C(29) C(30) -175.8(3)
C(11) C(10) C(29) C(30) -0.4(5)
C(29) C(10) C(11) C(12) -177.5(3)
C(29) C(10) C(11) C(32) -0.9(5)
C(10) C(11) C(12) N(3) -6.0(3)
C(10) C(11) C(12) N(6) 158.7(3)
C(10) C(11) C(32) C(31) 0.8(5)
C(10) C(11) C(32) C(33) -177.2(3)
C(12) C(11) C(32) C(31) 176.4(3)
C(12) C(11) C(32) C(33) -1.6(6)
C(32) C(11) C(12) N(3) 177.9(3)
C(32) C(11) C(12) N(6) -17.3(6)
C(3) C(13) C(14) C(15) -2.9(6)
C(13) C(14) C(15) C(16) -1.2(6)
C(13) C(14) C(15) C(20) 178.9(4)
C(14) C(15) C(16) C(2) 5.0(6)
C(14) C(15) C(16) C(17) -176.4(4)
C(14) C(15) C(20) C(19) 178.1(4)
C(16) C(15) C(20) C(19) -1.8(6)
C(20) C(15) C(16) C(2) -175.1(3)
C(20) C(15) C(16) C(17) 3.5(6)
C(2) C(16) C(17) C(18) 176.3(4)
C(15) C(16) C(17) C(18) -2.2(6)
C(16) C(17) C(18) C(19) -1.0(7)
C(17) C(18) C(19) C(20) 2.8(7)
C(18) C(19) C(20) C(15) -1.3(7)
C(6) C(21) C(22) C(23) 0.2(5)
C(21) C(22) C(23) C(24) 1.6(6)
C(21) C(22) C(23) C(28) -179.2(4)
C(22) C(23) C(24) C(7) -1.8(6)
C(22) C(23) C(24) C(25) 178.4(4)
C(22) C(23) C(28) C(27) -179.0(4)
C(24) C(23) C(28) C(27) 0.2(6)
C(28) C(23) C(24) C(7) 178.9(4)
C(28) C(23) C(24) C(25) -0.8(6)
C(7) C(24) C(25) C(26) -178.5(4)
C(23) C(24) C(25) C(26) 1.2(6)
C(24) C(25) C(26) C(27) -1.0(7)
C(25) C(26) C(27) C(28) 0.4(7)
C(10) C(29) C(30) C(31) 1.6(5)
C(29) C(30) C(31) C(32) -1.7(6)
C(29) C(30) C(31) C(36) 177.7(3)
C(30) C(31) C(32) C(11) 0.5(5)
C(30) C(31) C(32) C(33) 178.6(3)
C(30) C(31) C(36) C(35) -178.9(4)
C(32) C(31) C(36) C(35) 0.5(6)
C(36) C(31) C(32) C(11) -178.9(3)
C(36) C(31) C(32) C(33) -0.8(5)
C(11) C(32) C(33) C(34) 177.6(4)
C(31) C(32) C(33) C(34) -0.4(6)
C(32) C(33) C(34) C(35) 1.8(7)
C(33) C(34) C(35) C(36) -2.1(7)
C(34) C(35) C(36) C(31) 0.9(7)
O(1) C(37) C(38) C(39) 177.4(4)
O(1) C(37) C(42) C(41) -176.9(4)
C(38) C(37) C(42) C(41) -2.5(7)
C(42) C(37) C(38) C(39) 3.3(6)
C(37) C(38) C(39) C(40) -2.7(7)
C(38) C(39) C(40) C(41) 1.5(8)
C(39) C(40) C(41) C(42) -0.8(8)
C(40) C(41) C(42) C(37) 1.3(8)
